data_7161075
loop_
_publ_author_name
'Yakovleva, Elizaveta D.'
'Shelukho, Evgeniya R.'
'Erokhin, Pavel P.'
'Ilyushenkova, Valentina V.'
'Guryeva, Aleksandra S.'
'Logvinenko, Nikita A.'
'Khrustalev, Victor N.'
'Grigoriev, Mikhail S.'
'Zubkov, Fedor I.'
'Zaytsev, Vladimir P.'

_publ_section_title
;
 Application of the intramolecular Diels-Alder vinylarene (IMDAV) reaction
 for the synthesis of benzo- and carbocyclofuroisoindole carboxylic acids
 and its limitations.
;
_journal_issue 15
_journal_name_full 'Organic &amp; biomolecular chemistry'
_journal_page_first 3274
_journal_page_last 3286
_journal_paper_doi 10.1039/d5ob01918d
_journal_volume 24
_journal_year 2026
_chemical_absolute_configuration ad
_chemical_formula_sum 'C13 H8.5 D3 F3 N0.5 O3 S0.5'
_chemical_formula_weight 298.77
_space_group_crystal_system orthorhombic
_space_group_IT_number 19
_space_group_name_Hall 'P 2ac 2ab'
_space_group_name_H-M_alt 'P 21 21 21'
_atom_sites_solution_hydrogens difmap
_audit_creation_method SHELXL-2018/3
_audit_update_record
;
2025-10-13 deposited with the CCDC.	2026-03-04 downloaded from the CCDC.
;
_cell_angle_alpha 90
_cell_angle_beta 90
_cell_angle_gamma 90
_cell_formula_units_Z 8
_cell_length_a 8.9019(6)
_cell_length_b 13.4092(9)
_cell_length_c 21.1363(14)
_cell_measurement_reflns_used 9935
_cell_measurement_temperature 100(2)
_cell_measurement_theta_max 29.23
_cell_measurement_theta_min 2.71
_cell_volume 2523.0(3)
_computing_structure_refinement 'SHELXL-2018/3 (Sheldrick, 2018)'
_diffrn_ambient_temperature 100(2)
_diffrn_measured_fraction_theta_full 0.994
_diffrn_measured_fraction_theta_max 0.993
_diffrn_measurement_device_type 'Bruker KAPPA APEX II area-detector diffractometer'
_diffrn_radiation_type MoK\a
_diffrn_radiation_wavelength 0.71073
_diffrn_reflns_av_R_equivalents 0.0396
_diffrn_reflns_av_unetI/netI 0.0301
_diffrn_reflns_Laue_measured_fraction_full 0.994
_diffrn_reflns_Laue_measured_fraction_max 0.993
_diffrn_reflns_limit_h_max 12
_diffrn_reflns_limit_h_min -12
_diffrn_reflns_limit_k_max 18
_diffrn_reflns_limit_k_min -18
_diffrn_reflns_limit_l_max 29
_diffrn_reflns_limit_l_min -29
_diffrn_reflns_number 48308
_diffrn_reflns_point_group_measured_fraction_full 0.996
_diffrn_reflns_point_group_measured_fraction_max 0.995
_diffrn_reflns_theta_full 25.242
_diffrn_reflns_theta_max 30.000
_diffrn_reflns_theta_min 3.599
_exptl_absorpt_coefficient_mu 0.217
_exptl_absorpt_correction_T_max 0.962
_exptl_absorpt_correction_T_min 0.885
_exptl_absorpt_correction_type multi-scan
_exptl_absorpt_process_details 'SADABS (Bruker, 2008)'
_exptl_crystal_colour colourless
_exptl_crystal_density_diffrn 1.573
_exptl_crystal_description fragment
_exptl_crystal_F_000 1216
_exptl_crystal_size_max 0.440
_exptl_crystal_size_mid 0.360
_exptl_crystal_size_min 0.180
_refine_diff_density_max 0.341
_refine_diff_density_min -0.260
_refine_diff_density_rms 0.046
_refine_ls_abs_structure_details
;
 Refined as an inversion twin.
;
_refine_ls_abs_structure_Flack 0.46(7)
_refine_ls_extinction_method none
_refine_ls_goodness_of_fit_ref 1.022
_refine_ls_hydrogen_treatment refall
_refine_ls_matrix_type full
_refine_ls_number_parameters 454
_refine_ls_number_reflns 7330
_refine_ls_number_restraints 0
_refine_ls_restrained_S_all 1.022
_refine_ls_R_factor_all 0.0386
_refine_ls_R_factor_gt 0.0315
_refine_ls_shift/su_max 0.000
_refine_ls_shift/su_mean 0.000
_refine_ls_structure_factor_coef Fsqd
_refine_ls_weighting_details 'w=1/[\s^2^(Fo^2^)+(0.0440P)^2^+0.2371P] where P=(Fo^2^+2Fc^2^)/3'
_refine_ls_weighting_scheme calc
_refine_ls_wR_factor_gt 0.0730
_refine_ls_wR_factor_ref 0.0767
_reflns_Friedel_coverage 0.788
_reflns_Friedel_fraction_full 0.998
_reflns_Friedel_fraction_max 0.997
_reflns_number_gt 6555
_reflns_number_total 7330
_reflns_threshold_expression 'I > 2\s(I)'
_cod_data_source_file d5ob01918d2.cif
_cod_data_source_block zv2108
_cod_depositor_comments
;
The following automatic conversions were performed:

data item '_chemical_absolute_configuration' value 'AD' was changed
to 'ad' in accordance with the
/home/data/users/saulius/crontab/automatic-downloads/rss-feeds/RSC/lib/dictionaries/cif_core.dic
dictionary named 'cif_core.dic' version 2.4.2 last updated on
2011-04-26.

Automatic conversion script
Id: cif_fix_values 8170 2020-07-09 18:12:32Z antanas 

 Adding full bibliography for 7161069--7161075.cif.
;
_cod_original_formula_sum 'C13 H8.50 D3 F3 N0.50 O3 S0.50'
_cod_database_code 7161075
_shelx_shelxl_version_number 2018/3
_shelx_space_group_comment
;
The symmetry employed for this shelxl refinement is uniquely defined
by the following loop, which should always be used as a source of
symmetry information in preference to the above space-group names.
They are only intended as comments.
;
_shelx_estimated_absorpt_t_min 0.911
_shelx_estimated_absorpt_t_max 0.962

loop_
_space_group_symop_operation_xyz
'x, y, z'
'-x+1/2, -y, z+1/2'
'-x, y+1/2, -z+1/2'
'x+1/2, -y+1/2, -z'

loop_
_atom_site_label
_atom_site_type_symbol
_atom_site_fract_x
_atom_site_fract_y
_atom_site_fract_z
_atom_site_U_iso_or_equiv
_atom_site_adp_type
_atom_site_occupancy
_atom_site_site_symmetry_order
_atom_site_calc_flag
_atom_site_refinement_flags_posn
_atom_site_refinement_flags_adp
_atom_site_refinement_flags_occupancy
_atom_site_disorder_assembly
_atom_site_disorder_group
S1 S 0.72758(6) 0.76623(5) 0.44887(2) 0.02422(12) Uani 1 1 d . . . . .
F1 F 0.07630(14) 0.84627(8) 0.32403(6) 0.0191(2) Uani 1 1 d . . . . .
F2 F -0.03834(12) 0.72447(9) 0.27872(5) 0.0198(2) Uani 1 1 d . . . . .
F3 F 0.03765(12) 0.71017(9) 0.37569(5) 0.0173(2) Uani 1 1 d . . . . .
F4 F 0.21092(15) 0.07346(9) 0.34242(6) 0.0268(3) Uani 1 1 d . . . . .
F5 F 0.28176(16) 0.04270(10) 0.43810(6) 0.0291(3) Uani 1 1 d . . . . .
F6 F 0.43150(14) 0.01306(9) 0.36006(6) 0.0240(3) Uani 1 1 d . . . . .
O1 O 0.30802(16) 0.55542(10) 0.40320(6) 0.0182(3) Uani 1 1 d . . . . .
O2 O 0.33460(15) 0.78753(11) 0.38403(6) 0.0191(3) Uani 1 1 d . . . . .
O3 O 0.48319(15) 0.70719(11) 0.31481(7) 0.0184(3) Uani 1 1 d . . . . .
H3A H 0.566(5) 0.732(3) 0.3389(17) 0.069(11) Uiso 1 1 d . . . . .
O4 O 0.57174(17) 0.12124(10) 0.45881(7) 0.0185(3) Uani 1 1 d . . . . .
O5 O 0.09160(16) 0.72399(11) 0.13352(7) 0.0201(3) Uani 1 1 d . . . . .
O6 O 0.70922(16) 0.75840(13) 0.37759(7) 0.0270(3) Uani 1 1 d . . . . .
N2 N 0.31397(18) 0.43588(12) 0.32421(7) 0.0142(3) Uani 1 1 d . . . . .
C1 C 0.2836(2) 0.52813(14) 0.34907(8) 0.0137(3) Uani 1 1 d . . . . .
C3 C 0.2610(2) 0.42518(15) 0.25831(9) 0.0180(4) Uani 1 1 d . . . . .
H3B H 0.159(3) 0.3993(18) 0.2588(11) 0.018(6) Uiso 1 1 d . . . . .
H3C H 0.332(3) 0.379(2) 0.2353(12) 0.030(7) Uiso 1 1 d . . . . .
C3A C 0.2645(2) 0.53348(14) 0.23637(9) 0.0145(3) Uani 1 1 d . . . . .
H3AA H 0.371(3) 0.5509(18) 0.2327(11) 0.015(6) Uiso 1 1 d . . . . .
C4 C 0.1726(2) 0.56763(15) 0.18079(9) 0.0180(4) Uani 1 1 d . . . . .
H4A H 0.121(3) 0.524(2) 0.1536(12) 0.025(7) Uiso 1 1 d . . . . .
C4A C 0.1681(2) 0.66682(15) 0.17796(9) 0.0161(4) Uani 1 1 d . . . . .
C5A C 0.1244(2) 0.82312(15) 0.14678(9) 0.0172(4) Uani 1 1 d . . . . .
C6 C 0.0803(2) 0.90179(17) 0.10895(11) 0.0236(4) Uani 1 1 d . . . . .
H6A H 0.024(3) 0.891(2) 0.0724(14) 0.033(8) Uiso 1 1 d . . . . .
C7 C 0.1291(2) 0.99642(17) 0.12707(11) 0.0240(4) Uani 1 1 d . . . . .
H7A H 0.105(3) 1.057(2) 0.1017(12) 0.024(6) Uiso 1 1 d . . . . .
C8 C 0.2166(3) 1.01081(16) 0.18099(10) 0.0234(4) Uani 1 1 d . . . . .
H8A H 0.249(3) 1.076(2) 0.1901(12) 0.028(7) Uiso 1 1 d . . . . .
C9 C 0.2610(2) 0.92940(16) 0.21756(10) 0.0205(4) Uani 1 1 d . . . . .
H9A H 0.321(3) 0.942(2) 0.2551(14) 0.037(8) Uiso 1 1 d . . . . .
C9A C 0.2128(2) 0.83508(14) 0.20024(9) 0.0161(4) Uani 1 1 d . . . . .
C9B C 0.2540(2) 0.73208(15) 0.22389(8) 0.0153(3) Uani 1 1 d . . . . .
H9BA H 0.369(3) 0.721(2) 0.2163(13) 0.029(7) Uiso 1 1 d . . . . .
C10A C 0.2079(2) 0.58679(13) 0.29638(8) 0.0128(3) Uani 1 1 d . . . . .
H10A H 0.104(2) 0.5724(16) 0.2970(10) 0.008(5) Uiso 1 1 d . . . . .
C10 C 0.2225(2) 0.70235(13) 0.29465(8) 0.0124(3) Uani 1 1 d . . . . .
C11 C 0.3522(2) 0.73831(14) 0.33708(8) 0.0138(3) Uani 1 1 d . . . . .
C12 C 0.0753(2) 0.74706(14) 0.31870(9) 0.0148(3) Uani 1 1 d . . . . .
C13 C 0.3783(2) 0.35652(14) 0.35959(9) 0.0138(3) Uani 1 1 d . . . . .
C14 C 0.3248(2) 0.25963(14) 0.35308(9) 0.0148(3) Uani 1 1 d . . . . .
H14A H 0.243(3) 0.2414(19) 0.3259(12) 0.027(7) Uiso 1 1 d . . . . .
C15 C 0.3903(2) 0.18204(14) 0.38741(9) 0.0145(3) Uani 1 1 d . . . . .
C16 C 0.5118(2) 0.20132(14) 0.42819(9) 0.0148(4) Uani 1 1 d . . . . .
C17 C 0.5627(2) 0.29857(15) 0.43508(9) 0.0160(4) Uani 1 1 d . . . . .
H17A H 0.643(3) 0.3138(18) 0.4608(11) 0.014(6) Uiso 1 1 d . . . . .
C18 C 0.4967(2) 0.37544(15) 0.40105(9) 0.0157(4) Uani 1 1 d . . . . .
H18A H 0.528(3) 0.4408(18) 0.4068(10) 0.011(5) Uiso 1 1 d . . . . .
C19 C 0.3293(2) 0.07821(15) 0.38177(10) 0.0181(4) Uani 1 1 d . . . . .
C20 C 0.7107(3) 0.13699(17) 0.49222(10) 0.0226(4) Uani 1 1 d . . . . .
H20A H 0.740(3) 0.076(2) 0.5113(12) 0.027(7) Uiso 1 1 d . . . . .
H20B H 0.796(3) 0.160(2) 0.4635(13) 0.032(7) Uiso 1 1 d . . . . .
H20C H 0.696(3) 0.182(2) 0.5235(12) 0.022(6) Uiso 1 1 d . . . . .
C21 C 0.6221(3) 0.66578(19) 0.48211(12) 0.0271(5) Uani 1 1 d . . . . .
D21A D 0.679(4) 0.604(2) 0.4729(13) 0.037(8) Uiso 1 1 d . . . . .
D21B D 0.628(3) 0.673(2) 0.5265(14) 0.032(7) Uiso 1 1 d . . . . .
D21C D 0.522(4) 0.670(2) 0.4678(13) 0.032(7) Uiso 1 1 d . . . . .
C22 C 0.6105(3) 0.86686(18) 0.47373(12) 0.0270(5) Uani 1 1 d . . . . .
D22A D 0.642(4) 0.925(3) 0.4505(17) 0.052(9) Uiso 1 1 d . . . . .
D22B D 0.511(4) 0.852(2) 0.4630(13) 0.034(8) Uiso 1 1 d . . . . .
D22C D 0.625(3) 0.875(2) 0.5204(14) 0.034(7) Uiso 1 1 d . . . . .

loop_
_atom_site_aniso_label
_atom_site_aniso_U_11
_atom_site_aniso_U_22
_atom_site_aniso_U_33
_atom_site_aniso_U_23
_atom_site_aniso_U_13
_atom_site_aniso_U_12
S1 0.0143(2) 0.0387(3) 0.0197(2) -0.0048(2) -0.00309(18) -0.0004(2)
F1 0.0222(6) 0.0141(6) 0.0209(6) -0.0016(4) 0.0004(4) 0.0045(4)
F2 0.0150(5) 0.0236(6) 0.0209(6) -0.0025(5) -0.0049(4) 0.0038(5)
F3 0.0162(5) 0.0201(6) 0.0156(5) 0.0007(4) 0.0038(4) 0.0014(4)
F4 0.0259(6) 0.0175(6) 0.0371(7) -0.0036(5) -0.0121(5) -0.0041(5)
F5 0.0392(7) 0.0218(6) 0.0264(6) 0.0043(5) 0.0055(6) -0.0125(6)
F6 0.0289(6) 0.0148(6) 0.0282(7) -0.0042(5) -0.0034(5) 0.0030(5)
O1 0.0262(7) 0.0162(7) 0.0122(6) -0.0002(5) 0.0007(5) 0.0011(6)
O2 0.0192(6) 0.0203(7) 0.0177(7) -0.0065(6) -0.0005(5) -0.0004(5)
O3 0.0138(6) 0.0250(8) 0.0165(7) -0.0021(6) 0.0005(5) 0.0011(5)
O4 0.0226(7) 0.0157(7) 0.0172(7) 0.0038(5) -0.0066(5) -0.0012(5)
O5 0.0243(7) 0.0202(7) 0.0159(6) 0.0010(6) -0.0079(5) 0.0028(6)
O6 0.0158(7) 0.0467(10) 0.0184(7) -0.0056(7) 0.0002(5) -0.0021(6)
N2 0.0173(7) 0.0124(8) 0.0127(7) -0.0006(6) -0.0011(6) 0.0014(6)
C1 0.0142(8) 0.0125(8) 0.0144(8) 0.0012(6) 0.0028(7) -0.0003(7)
C3 0.0235(10) 0.0148(9) 0.0158(8) -0.0020(7) -0.0040(7) 0.0015(8)
C3A 0.0178(9) 0.0128(8) 0.0128(8) -0.0018(6) -0.0008(7) 0.0017(7)
C4 0.0226(9) 0.0183(10) 0.0131(8) -0.0033(7) -0.0039(7) 0.0007(8)
C4A 0.0177(8) 0.0199(10) 0.0107(8) 0.0000(7) -0.0028(7) 0.0005(7)
C5A 0.0178(8) 0.0182(10) 0.0156(9) 0.0010(7) 0.0017(7) 0.0014(7)
C6 0.0236(10) 0.0265(11) 0.0208(10) 0.0043(8) -0.0016(8) 0.0070(8)
C7 0.0258(10) 0.0220(11) 0.0240(10) 0.0090(9) 0.0067(8) 0.0078(8)
C8 0.0280(10) 0.0173(10) 0.0249(10) 0.0035(8) 0.0074(9) 0.0013(9)
C9 0.0251(10) 0.0188(10) 0.0178(9) 0.0015(7) 0.0023(8) -0.0011(8)
C9A 0.0194(9) 0.0154(9) 0.0135(8) 0.0018(7) 0.0020(7) 0.0010(7)
C9B 0.0197(9) 0.0143(8) 0.0120(8) 0.0001(7) 0.0000(6) 0.0012(7)
C10A 0.0135(8) 0.0117(8) 0.0133(8) -0.0009(6) 0.0013(6) 0.0003(6)
C10 0.0137(7) 0.0121(8) 0.0115(7) -0.0003(6) 0.0009(6) 0.0011(7)
C11 0.0154(8) 0.0125(9) 0.0134(8) 0.0023(7) 0.0002(6) -0.0002(6)
C12 0.0155(8) 0.0146(9) 0.0145(8) -0.0005(7) 0.0000(6) 0.0022(7)
C13 0.0139(8) 0.0126(9) 0.0149(8) 0.0011(7) 0.0017(6) 0.0015(6)
C14 0.0148(8) 0.0154(9) 0.0143(8) -0.0014(7) -0.0001(7) -0.0008(7)
C15 0.0170(8) 0.0135(9) 0.0131(8) -0.0015(7) 0.0015(7) -0.0003(6)
C16 0.0178(8) 0.0151(9) 0.0116(8) 0.0018(7) 0.0015(6) 0.0003(7)
C17 0.0151(8) 0.0180(9) 0.0149(9) -0.0004(7) 0.0000(7) -0.0020(7)
C18 0.0160(9) 0.0136(9) 0.0176(9) -0.0001(7) 0.0023(7) -0.0027(7)
C19 0.0210(9) 0.0134(9) 0.0199(9) -0.0004(7) -0.0018(8) -0.0015(7)
C20 0.0262(10) 0.0223(11) 0.0192(10) 0.0037(8) -0.0095(8) -0.0026(9)
C21 0.0315(12) 0.0263(12) 0.0235(11) -0.0013(9) -0.0007(9) 0.0050(9)
C22 0.0331(12) 0.0235(12) 0.0245(11) -0.0069(9) -0.0056(9) -0.0024(9)

loop_
_atom_type_symbol
_atom_type_description
_atom_type_scat_dispersion_real
_atom_type_scat_dispersion_imag
_atom_type_scat_source
C C 0.0033 0.0016 'International Tables Vol C Tables 4.2.6.8 and 6.1.1.4'
H H 0.0000 0.0000 'International Tables Vol C Tables 4.2.6.8 and 6.1.1.4'
D D 0.0000 0.0000 'International Tables Vol C Tables 4.2.6.8 and 6.1.1.4'
N N 0.0061 0.0033 'International Tables Vol C Tables 4.2.6.8 and 6.1.1.4'
O O 0.0106 0.0060 'International Tables Vol C Tables 4.2.6.8 and 6.1.1.4'
F F 0.0171 0.0103 'International Tables Vol C Tables 4.2.6.8 and 6.1.1.4'
S S 0.1246 0.1234 'International Tables Vol C Tables 4.2.6.8 and 6.1.1.4'

loop_
_geom_angle_atom_site_label_1
_geom_angle_atom_site_label_2
_geom_angle_atom_site_label_3
_geom_angle
_geom_angle_site_symmetry_1
_geom_angle_site_symmetry_3
_geom_angle_publ_flag
O6 S1 C22 106.35(11) . . ?
O6 S1 C21 106.34(10) . . ?
C22 S1 C21 98.49(12) . . ?
C11 O3 H3A 112(2) . . ?
C16 O4 C20 117.00(16) . . ?
C5A O5 C4A 106.76(14) . . ?
C1 N2 C13 123.61(16) . . ?
C1 N2 C3 112.70(15) . . ?
C13 N2 C3 123.50(15) . . ?
O1 C1 N2 126.49(17) . . ?
O1 C1 C10A 127.59(17) . . ?
N2 C1 C10A 105.86(15) . . ?
N2 C3 C3A 100.82(15) . . ?
N2 C3 H3B 108.8(14) . . ?
C3A C3 H3B 111.3(14) . . ?
N2 C3 H3C 108.4(15) . . ?
C3A C3 H3C 115.0(16) . . ?
H3B C3 H3C 112(2) . . ?
C4 C3A C3 121.10(17) . . ?
C4 C3A C10A 108.90(15) . . ?
C3 C3A C10A 100.64(15) . . ?
C4 C3A H3AA 113.2(14) . . ?
C3 C3A H3AA 105.7(14) . . ?
C10A C3A H3AA 105.7(14) . . ?
C4A C4 C3A 110.83(17) . . ?
C4A C4 H4A 125.2(16) . . ?
C3A C4 H4A 123.9(16) . . ?
C4 C4A O5 126.55(18) . . ?
C4 C4A C9B 122.22(17) . . ?
O5 C4A C9B 111.20(16) . . ?
C6 C5A C9A 123.0(2) . . ?
C6 C5A O5 123.68(18) . . ?
C9A C5A O5 113.22(17) . . ?
C5A C6 C7 116.6(2) . . ?
C5A C6 H6A 121.1(17) . . ?
C7 C6 H6A 122.2(17) . . ?
C8 C7 C6 121.6(2) . . ?
C8 C7 H7A 116.7(15) . . ?
C6 C7 H7A 121.6(15) . . ?
C7 C8 C9 120.2(2) . . ?
C7 C8 H8A 117.8(16) . . ?
C9 C8 H8A 121.9(16) . . ?
C9A C9 C8 118.7(2) . . ?
C9A C9 H9A 123.3(18) . . ?
C8 C9 H9A 117.9(18) . . ?
C9 C9A C5A 119.81(18) . . ?
C9 C9A C9B 132.12(18) . . ?
C5A C9A C9B 107.53(17) . . ?
C9A C9B C4A 101.14(15) . . ?
C9A C9B C10 120.14(15) . . ?
C4A C9B C10 111.91(16) . . ?
C9A C9B H9BA 108.7(15) . . ?
C4A C9B H9BA 108.0(15) . . ?
C10 C9B H9BA 106.4(15) . . ?
C1 C10A C3A 102.58(14) . . ?
C1 C10A C10 119.70(15) . . ?
C3A C10A C10 114.55(15) . . ?
C1 C10A H10A 108.5(13) . . ?
C3A C10A H10A 103.7(13) . . ?
C10 C10A H10A 106.6(13) . . ?
C12 C10 C11 109.05(14) . . ?
C12 C10 C10A 108.16(15) . . ?
C11 C10 C10A 111.15(15) . . ?
C12 C10 C9B 111.70(15) . . ?
C11 C10 C9B 109.92(15) . . ?
C10A C10 C9B 106.85(14) . . ?
O2 C11 O3 125.53(17) . . ?
O2 C11 C10 123.70(16) . . ?
O3 C11 C10 110.77(15) . . ?
F1 C12 F3 107.01(15) . . ?
F1 C12 F2 106.30(15) . . ?
F3 C12 F2 106.89(15) . . ?
F1 C12 C10 114.44(16) . . ?
F3 C12 C10 111.57(15) . . ?
F2 C12 C10 110.22(15) . . ?
C14 C13 C18 119.42(17) . . ?
C14 C13 N2 120.64(17) . . ?
C18 C13 N2 119.94(17) . . ?
C13 C14 C15 120.11(17) . . ?
C13 C14 H14A 123.9(15) . . ?
C15 C14 H14A 116.0(16) . . ?
C14 C15 C16 120.17(17) . . ?
C14 C15 C19 119.96(17) . . ?
C16 C15 C19 119.85(17) . . ?
O4 C16 C17 124.23(17) . . ?
O4 C16 C15 116.57(17) . . ?
C17 C16 C15 119.20(17) . . ?
C18 C17 C16 120.35(18) . . ?
C18 C17 H17A 118.0(15) . . ?
C16 C17 H17A 121.6(15) . . ?
C17 C18 C13 120.73(18) . . ?
C17 C18 H18A 120.4(14) . . ?
C13 C18 H18A 118.8(14) . . ?
F6 C19 F4 106.80(16) . . ?
F6 C19 F5 106.52(16) . . ?
F4 C19 F5 106.48(16) . . ?
F6 C19 C15 112.69(16) . . ?
F4 C19 C15 112.16(16) . . ?
F5 C19 C15 111.77(16) . . ?
O4 C20 H20A 108.4(16) . . ?
O4 C20 H20B 113.2(16) . . ?
H20A C20 H20B 108(2) . . ?
O4 C20 H20C 109.3(17) . . ?
H20A C20 H20C 108(2) . . ?
H20B C20 H20C 110(2) . . ?
S1 C21 D21A 106.5(18) . . ?
S1 C21 D21B 106.3(18) . . ?
D21A C21 D21B 105(2) . . ?
S1 C21 D21C 109.0(18) . . ?
D21A C21 D21C 118(2) . . ?
D21B C21 D21C 111(3) . . ?
S1 C22 D22A 107(2) . . ?
S1 C22 D22B 108.6(18) . . ?
D22A C22 D22B 109(3) . . ?
S1 C22 D22C 107.0(17) . . ?
D22A C22 D22C 112(3) . . ?
D22B C22 D22C 113(2) . . ?

loop_
_geom_bond_atom_site_label_1
_geom_bond_atom_site_label_2
_geom_bond_distance
_geom_bond_site_symmetry_2
_geom_bond_publ_flag
S1 O6 1.5192(15) . ?
S1 C22 1.784(3) . ?
S1 C21 1.786(3) . ?
F1 C12 1.335(2) . ?
F2 C12 1.353(2) . ?
F3 C12 1.345(2) . ?
F4 C19 1.344(2) . ?
F5 C19 1.350(2) . ?
F6 C19 1.342(2) . ?
O1 C1 1.221(2) . ?
O2 C11 1.202(2) . ?
O3 C11 1.325(2) . ?
O3 H3A 0.96(4) . ?
O4 C16 1.363(2) . ?
O4 C20 1.440(2) . ?
O5 C5A 1.389(3) . ?
O5 C4A 1.390(2) . ?
N2 C1 1.371(2) . ?
N2 C13 1.421(2) . ?
N2 C3 1.478(2) . ?
C1 C10A 1.521(3) . ?
C3 C3A 1.525(3) . ?
C3 H3B 0.97(3) . ?
C3 H3C 1.01(3) . ?
C3A C4 1.503(3) . ?
C3A C10A 1.541(2) . ?
C3A H3AA 0.98(2) . ?
C4 C4A 1.332(3) . ?
C4 H4A 0.94(3) . ?
C4A C9B 1.514(3) . ?
C5A C6 1.381(3) . ?
C5A C9A 1.386(3) . ?
C6 C7 1.395(3) . ?
C6 H6A 0.93(3) . ?
C7 C8 1.394(3) . ?
C7 H7A 1.00(3) . ?
C8 C9 1.395(3) . ?
C8 H8A 0.94(3) . ?
C9 C9A 1.385(3) . ?
C9 H9A 0.97(3) . ?
C9A C9B 1.514(3) . ?
C9B C10 1.573(2) . ?
C9B H9BA 1.05(3) . ?
C10A C10 1.555(3) . ?
C10A H10A 0.95(2) . ?
C10 C12 1.527(3) . ?
C10 C11 1.540(3) . ?
C13 C14 1.391(3) . ?
C13 C18 1.394(3) . ?
C14 C15 1.396(3) . ?
C14 H14A 0.96(3) . ?
C15 C16 1.407(3) . ?
C15 C19 1.499(3) . ?
C16 C17 1.388(3) . ?
C17 C18 1.387(3) . ?
C17 H17A 0.92(2) . ?
C18 H18A 0.93(2) . ?
C20 H20A 0.95(3) . ?
C20 H20B 1.02(3) . ?
C20 H20C 0.91(3) . ?
C21 D21A 0.99(3) . ?
C21 D21B 0.95(3) . ?
C21 D21C 0.94(3) . ?
C22 D22A 0.96(4) . ?
C22 D22B 0.94(3) . ?
C22 D22C 1.00(3) . ?

loop_
_geom_hbond_atom_site_label_D
_geom_hbond_atom_site_label_H
_geom_hbond_atom_site_label_A
_geom_hbond_distance_DH
_geom_hbond_distance_HA
_geom_hbond_distance_DA
_geom_hbond_angle_DHA
_geom_hbond_site_symmetry_A
_geom_hbond_publ_flag
O3 H3A O6 0.96(4) 1.55(4) 2.506(2) 173(4) . yes

loop_
_geom_torsion_atom_site_label_1
_geom_torsion_atom_site_label_2
_geom_torsion_atom_site_label_3
_geom_torsion_atom_site_label_4
_geom_torsion
_geom_torsion_site_symmetry_1
_geom_torsion_site_symmetry_2
_geom_torsion_site_symmetry_3
_geom_torsion_site_symmetry_4
_geom_torsion_publ_flag
C13 N2 C1 O1 0.9(3) . . . . ?
C3 N2 C1 O1 176.06(19) . . . . ?
C13 N2 C1 C10A -176.70(16) . . . . ?
C3 N2 C1 C10A -1.5(2) . . . . ?
C1 N2 C3 C3A 26.5(2) . . . . ?
C13 N2 C3 C3A -158.37(17) . . . . ?
N2 C3 C3A C4 -158.79(16) . . . . ?
N2 C3 C3A C10A -38.91(17) . . . . ?
C3 C3A C4 C4A 167.19(18) . . . . ?
C10A C3A C4 C4A 51.4(2) . . . . ?
C3A C4 C4A O5 -178.86(17) . . . . ?
C3A C4 C4A C9B 3.2(3) . . . . ?
C5A O5 C4A C4 -177.1(2) . . . . ?
C5A O5 C4A C9B 1.1(2) . . . . ?
C4A O5 C5A C6 173.51(19) . . . . ?
C4A O5 C5A C9A -3.3(2) . . . . ?
C9A C5A C6 C7 -0.1(3) . . . . ?
O5 C5A C6 C7 -176.66(19) . . . . ?
C5A C6 C7 C8 -0.7(3) . . . . ?
C6 C7 C8 C9 1.7(3) . . . . ?
C7 C8 C9 C9A -1.9(3) . . . . ?
C8 C9 C9A C5A 1.2(3) . . . . ?
C8 C9 C9A C9B 171.6(2) . . . . ?
C6 C5A C9A C9 -0.2(3) . . . . ?
O5 C5A C9A C9 176.71(18) . . . . ?
C6 C5A C9A C9B -172.71(19) . . . . ?
O5 C5A C9A C9B 4.2(2) . . . . ?
C9 C9A C9B C4A -174.4(2) . . . . ?
C5A C9A C9B C4A -3.1(2) . . . . ?
C9 C9A C9B C10 62.0(3) . . . . ?
C5A C9A C9B C10 -126.74(18) . . . . ?
C4 C4A C9B C9A 179.47(18) . . . . ?
O5 C4A C9B C9A 1.2(2) . . . . ?
C4 C4A C9B C10 -51.4(2) . . . . ?
O5 C4A C9B C10 130.33(16) . . . . ?
O1 C1 C10A C3A 158.51(19) . . . . ?
N2 C1 C10A C3A -23.92(18) . . . . ?
O1 C1 C10A C10 30.4(3) . . . . ?
N2 C1 C10A C10 -152.04(16) . . . . ?
C4 C3A C10A C1 167.23(16) . . . . ?
C3 C3A C10A C1 38.92(17) . . . . ?
C4 C3A C10A C10 -61.5(2) . . . . ?
C3 C3A C10A C10 170.22(15) . . . . ?
C1 C10A C10 C12 -102.95(18) . . . . ?
C3A C10A C10 C12 134.63(16) . . . . ?
C1 C10A C10 C11 16.7(2) . . . . ?
C3A C10A C10 C11 -105.69(17) . . . . ?
C1 C10A C10 C9B 136.66(16) . . . . ?
C3A C10A C10 C9B 14.2(2) . . . . ?
C9A C9B C10 C12 37.0(2) . . . . ?
C4A C9B C10 C12 -81.29(19) . . . . ?
C9A C9B C10 C11 -84.2(2) . . . . ?
C4A C9B C10 C11 157.52(15) . . . . ?
C9A C9B C10 C10A 155.12(16) . . . . ?
C4A C9B C10 C10A 36.8(2) . . . . ?
C12 C10 C11 O2 5.1(2) . . . . ?
C10A C10 C11 O2 -114.1(2) . . . . ?
C9B C10 C11 O2 127.85(19) . . . . ?
C12 C10 C11 O3 -175.23(16) . . . . ?
C10A C10 C11 O3 65.62(19) . . . . ?
C9B C10 C11 O3 -52.5(2) . . . . ?
C11 C10 C12 F1 54.4(2) . . . . ?
C10A C10 C12 F1 175.39(15) . . . . ?
C9B C10 C12 F1 -67.3(2) . . . . ?
C11 C10 C12 F3 -67.29(19) . . . . ?
C10A C10 C12 F3 53.71(19) . . . . ?
C9B C10 C12 F3 171.02(14) . . . . ?
C11 C10 C12 F2 174.13(15) . . . . ?
C10A C10 C12 F2 -64.88(18) . . . . ?
C9B C10 C12 F2 52.4(2) . . . . ?
C1 N2 C13 C14 137.86(19) . . . . ?
C3 N2 C13 C14 -36.8(3) . . . . ?
C1 N2 C13 C18 -42.5(3) . . . . ?
C3 N2 C13 C18 142.88(19) . . . . ?
C18 C13 C14 C15 -0.6(3) . . . . ?
N2 C13 C14 C15 179.07(17) . . . . ?
C13 C14 C15 C16 -0.7(3) . . . . ?
C13 C14 C15 C19 178.13(18) . . . . ?
C20 O4 C16 C17 -10.2(3) . . . . ?
C20 O4 C16 C15 169.95(17) . . . . ?
C14 C15 C16 O4 -178.46(17) . . . . ?
C19 C15 C16 O4 2.7(3) . . . . ?
C14 C15 C16 C17 1.7(3) . . . . ?
C19 C15 C16 C17 -177.12(18) . . . . ?
O4 C16 C17 C18 178.75(18) . . . . ?
C15 C16 C17 C18 -1.4(3) . . . . ?
C16 C17 C18 C13 0.2(3) . . . . ?
C14 C13 C18 C17 0.9(3) . . . . ?
N2 C13 C18 C17 -178.79(17) . . . . ?
C14 C15 C19 F6 119.85(19) . . . . ?
C16 C15 C19 F6 -61.3(2) . . . . ?
C14 C15 C19 F4 -0.7(3) . . . . ?
C16 C15 C19 F4 178.12(16) . . . . ?
C14 C15 C19 F5 -120.22(19) . . . . ?
C16 C15 C19 F5 58.6(2) . . . . ?
